data_7104917
loop_
_publ_author_name
'Chen, Bo-So'
'Chen, Kellen'
'Hong, Yi-Huan'
'Liu, Wei-Hsin'
'Li, Tsung-Hui'
'Lai, Chin-Hung'
'Chou, Pi-Tai'
'Chi, Yun'
'Lee, Gene-Hsiang'

_publ_section_title
;
 Neutral, panchromatic Ru(II) terpyridine sensitizers bearing pyridine
 pyrazolate chelates with superior DSSC performance.
;
_journal_issue 39
_journal_name_full 'Chemical communications (Cambridge, England)'
_journal_page_first 5844
_journal_page_last 5846
_journal_paper_doi 10.1039/b914197a
_journal_year 2009
_chemical_formula_sum 'C35 H40 F3 N7 O2 Ru S3'
_chemical_formula_weight 844.99
_chemical_name_systematic
;
?
;
_space_group_IT_number 2
_symmetry_cell_setting triclinic
_symmetry_space_group_name_Hall '-P 1'
_symmetry_space_group_name_H-M 'P -1'
_atom_sites_solution_hydrogens geom
_atom_sites_solution_primary direct
_atom_sites_solution_secondary difmap
_audit_creation_method SHELXL-97
_cell_angle_alpha 97.757(2)
_cell_angle_beta 103.199(2)
_cell_angle_gamma 90.266(2)
_cell_formula_units_Z 2
_cell_length_a 11.5042(9)
_cell_length_b 11.5173(9)
_cell_length_c 14.7032(11)
_cell_measurement_reflns_used 1260
_cell_measurement_temperature 150(2)
_cell_measurement_theta_max 19.52
_cell_measurement_theta_min 2.44
_cell_volume 1878.0(3)
_computing_cell_refinement 'Bruker SAINT'
_computing_data_collection 'Bruker SMART'
_computing_data_reduction 'Bruker SAINT'
_computing_molecular_graphics 'Bruker SHELXTL'
_computing_publication_material 'Bruker SHELXTL'
_computing_structure_refinement 'SHELXL-97 (Sheldrick, 1997)'
_computing_structure_solution 'SHELXS-97 (Sheldrick, 1990)'
_diffrn_ambient_temperature 150(2)
_diffrn_measured_fraction_theta_full 1.000
_diffrn_measured_fraction_theta_max 1.000
_diffrn_measurement_device_type 'BRUKER SMART APEXCCD area detector'
_diffrn_measurement_method 'omega scans'
_diffrn_radiation_monochromator graphite
_diffrn_radiation_source 'fine-focus sealed tube'
_diffrn_radiation_type MoK\a
_diffrn_radiation_wavelength 0.71073
_diffrn_reflns_av_R_equivalents 0.0781
_diffrn_reflns_av_sigmaI/netI 0.1023
_diffrn_reflns_limit_h_max 13
_diffrn_reflns_limit_h_min -13
_diffrn_reflns_limit_k_max 13
_diffrn_reflns_limit_k_min -13
_diffrn_reflns_limit_l_max 17
_diffrn_reflns_limit_l_min -17
_diffrn_reflns_number 17334
_diffrn_reflns_theta_full 25.00
_diffrn_reflns_theta_max 25.00
_diffrn_reflns_theta_min 1.79
_exptl_absorpt_coefficient_mu 0.641
_exptl_absorpt_correction_T_max 0.9748
_exptl_absorpt_correction_T_min 0.8459
_exptl_absorpt_correction_type multi-scan
_exptl_crystal_colour deep-brown
_exptl_crystal_density_diffrn 1.494
_exptl_crystal_density_meas ?
_exptl_crystal_density_method 'not measured'
_exptl_crystal_description needle
_exptl_crystal_F_000 868
_exptl_crystal_size_max 0.27
_exptl_crystal_size_mid 0.08
_exptl_crystal_size_min 0.04
_refine_diff_density_max 0.938
_refine_diff_density_min -1.008
_refine_diff_density_rms 0.111
_refine_ls_extinction_method none
_refine_ls_goodness_of_fit_ref 1.048
_refine_ls_hydrogen_treatment constr
_refine_ls_matrix_type full
_refine_ls_number_parameters 495
_refine_ls_number_reflns 6639
_refine_ls_number_restraints 7
_refine_ls_restrained_S_all 1.052
_refine_ls_R_factor_all 0.1025
_refine_ls_R_factor_gt 0.0708
_refine_ls_shift/su_max 0.012
_refine_ls_shift/su_mean 0.001
_refine_ls_structure_factor_coef Fsqd
_refine_ls_weighting_details 'calc w=1/[\s^2^(Fo^2^)+(0.0755P)^2^+2.4959P] where P=(Fo^2^+2Fc^2^)/3'
_refine_ls_weighting_scheme calc
_refine_ls_wR_factor_gt 0.1563
_refine_ls_wR_factor_ref 0.1716
_reflns_number_gt 4880
_reflns_number_total 6639
_reflns_threshold_expression >2sigma(I)
_cod_data_source_file b914197a.txt
_cod_data_source_block ic13444
_cod_depositor_comments
;
The following automatic conversions were performed:
'_symmetry_cell_setting' value 'Triclinic' changed to 'triclinic'
according to '/home/saulius/struct/CIF-dictionaries/cif_core.dic'
dictionary named 'cif_core.dic' version 2.4.1 from 2010-06-29.

Automatic conversion script
Id: cif_fix_enum 1527 2010-12-29 10:47:43Z saulius 

The following automatic conversions were performed:

'_exptl_crystal_density_meas' value 'not_measured' was changed to '?'
- the value is perceived as not measured.

Automatic conversion script
Id: cif_fix_values 3008 2015-01-20 13:52:24Z robertas 
;
_cod_original_sg_symbol_H-M P-1
_cod_database_code 7104917

loop_
_symmetry_equiv_pos_as_xyz
'x, y, z'
'-x, -y, -z'

loop_
_atom_site_label
_atom_site_type_symbol
_atom_site_fract_x
_atom_site_fract_y
_atom_site_fract_z
_atom_site_U_iso_or_equiv
_atom_site_adp_type
_atom_site_occupancy
_atom_site_symmetry_multiplicity
_atom_site_calc_flag
_atom_site_refinement_flags
_atom_site_disorder_assembly
_atom_site_disorder_group
Ru Ru 0.78996(5) -0.00340(5) 0.70636(3) 0.02492(18) Uani 1 1 d . . .
S1 S 0.5081(2) -0.3206(2) 0.68118(17) 0.0704(7) Uani 1 1 d . . .
N1 N 0.8158(5) 0.0082(5) 0.8545(4) 0.0311(13) Uani 1 1 d . . .
N2 N 0.9207(5) 0.1233(4) 0.7527(3) 0.0280(12) Uani 1 1 d . . .
N3 N 0.9850(5) 0.1870(5) 0.7097(4) 0.0318(13) Uani 1 1 d . . .
N4 N 0.9079(5) -0.1292(5) 0.6756(3) 0.0288(12) Uani 1 1 d . . .
N5 N 0.7773(5) 0.0056(4) 0.5727(3) 0.0292(13) Uani 1 1 d . . .
N6 N 0.6651(5) 0.1233(4) 0.6848(3) 0.0289(12) Uani 1 1 d . . .
N7 N 0.6597(5) -0.1320(5) 0.6845(4) 0.0374(14) Uani 1 1 d . . .
C1 C 0.7597(6) -0.0573(6) 0.9022(5) 0.0363(17) Uani 1 1 d . . .
H1 H 0.7077 -0.1205 0.8675 0.044 Uiso 1 1 calc R . .
C2 C 0.7739(7) -0.0374(6) 0.9973(5) 0.0391(18) Uani 1 1 d . . .
H2 H 0.7320 -0.0851 1.0280 0.047 Uiso 1 1 calc R . .
C3 C 0.8503(7) 0.0532(6) 1.0487(4) 0.0382(17) Uani 1 1 d . . .
H3 H 0.8622 0.0683 1.1154 0.046 Uiso 1 1 calc R . .
C4 C 0.9088(6) 0.1214(6) 1.0019(4) 0.0346(16) Uani 1 1 d . . .
H4 H 0.9604 0.1851 1.0359 0.042 Uiso 1 1 calc R . .
C5 C 0.8916(6) 0.0960(5) 0.9042(4) 0.0270(14) Uani 1 1 d . . .
C6 C 0.9515(6) 0.1566(5) 0.8479(4) 0.0308(15) Uani 1 1 d . . .
C7 C 1.0406(6) 0.2446(6) 0.8684(4) 0.0322(16) Uani 1 1 d . . .
H7 H 1.0807 0.2842 0.9283 0.039 Uiso 1 1 calc R . .
C8 C 1.0568(6) 0.2604(5) 0.7809(4) 0.0329(16) Uani 1 1 d . A .
C9 C 1.1442(7) 0.3408(6) 0.7604(5) 0.0368(17) Uani 1 1 d . . .
C10 C 0.9648(6) -0.2073(5) 0.7296(4) 0.0303(15) Uani 1 1 d . . .
H10 H 0.9511 -0.2070 0.7909 0.036 Uiso 1 1 calc R . .
C11 C 1.0414(6) -0.2871(6) 0.6999(4) 0.0341(16) Uani 1 1 d . . .
H11 H 1.0785 -0.3405 0.7406 0.041 Uiso 1 1 calc R . .
C12 C 1.0655(6) -0.2909(6) 0.6107(5) 0.0318(15) Uani 1 1 d . . .
C13 C 1.0026(6) -0.2129(5) 0.5535(4) 0.0320(16) Uani 1 1 d . . .
H13 H 1.0139 -0.2131 0.4914 0.038 Uiso 1 1 calc R . .
C14 C 0.9247(6) -0.1362(5) 0.5857(4) 0.0290(15) Uani 1 1 d . . .
C15 C 0.8478(6) -0.0598(5) 0.5261(4) 0.0280(14) Uani 1 1 d . . .
C16 C 0.8427(6) -0.0532(6) 0.4321(4) 0.0318(16) Uani 1 1 d . . .
H16 H 0.8951 -0.0970 0.4004 0.038 Uiso 1 1 calc R . .
C17 C 0.7589(6) 0.0189(6) 0.3837(4) 0.0319(16) Uani 1 1 d . . .
C18 C 0.6866(6) 0.0837(6) 0.4327(4) 0.0323(16) Uani 1 1 d . . .
H18 H 0.6291 0.1325 0.4012 0.039 Uiso 1 1 calc R . .
C19 C 0.6977(6) 0.0775(6) 0.5283(4) 0.0321(16) Uani 1 1 d . . .
C20 C 0.6337(6) 0.1465(6) 0.5923(4) 0.0306(15) Uani 1 1 d . . .
C21 C 0.5515(6) 0.2289(6) 0.5641(5) 0.0358(17) Uani 1 1 d . . .
H21 H 0.5320 0.2414 0.4999 0.043 Uiso 1 1 calc R . .
C22 C 0.4965(6) 0.2945(6) 0.6290(5) 0.0356(16) Uani 1 1 d . . .
C23 C 0.5301(6) 0.2720(6) 0.7219(5) 0.0371(17) Uani 1 1 d . . .
H23 H 0.4963 0.3148 0.7688 0.045 Uiso 1 1 calc R . .
C24 C 0.6116(6) 0.1887(6) 0.7461(4) 0.0326(16) Uani 1 1 d . . .
H24 H 0.6319 0.1759 0.8103 0.039 Uiso 1 1 calc R . .
C25 C 1.1589(7) -0.3675(6) 0.5813(5) 0.0456(19) Uani 1 1 d . . .
H25A H 1.1485 -0.4458 0.5998 0.055 Uiso 1 1 calc R . .
H25B H 1.2379 -0.3346 0.6180 0.055 Uiso 1 1 calc R . .
C26 C 1.1618(8) -0.3846(7) 0.4790(5) 0.060(2) Uani 1 1 d . . .
H26A H 1.0867 -0.4232 0.4415 0.090 Uiso 1 1 calc R . .
H26B H 1.2287 -0.4335 0.4697 0.090 Uiso 1 1 calc R . .
H26C H 1.1718 -0.3082 0.4588 0.090 Uiso 1 1 calc R . .
C27 C 0.7503(6) 0.0271(6) 0.2813(4) 0.0353(16) Uani 1 1 d . . .
H27A H 0.8124 -0.0212 0.2598 0.042 Uiso 1 1 calc R . .
H27B H 0.7669 0.1095 0.2744 0.042 Uiso 1 1 calc R . .
C28 C 0.6303(8) -0.0129(8) 0.2192(5) 0.058(2) Uani 1 1 d . . .
H28A H 0.6170 -0.0967 0.2202 0.088 Uiso 1 1 calc R . .
H28B H 0.6279 0.0008 0.1545 0.088 Uiso 1 1 calc R . .
H28C H 0.5678 0.0312 0.2424 0.088 Uiso 1 1 calc R . .
C29 C 0.4074(6) 0.3837(6) 0.5979(5) 0.0405(17) Uani 1 1 d . . .
H29A H 0.3847 0.4270 0.6537 0.049 Uiso 1 1 calc R . .
H29B H 0.4443 0.4407 0.5672 0.049 Uiso 1 1 calc R . .
C30 C 0.2990(9) 0.3284(8) 0.5310(7) 0.071(3) Uani 1 1 d . . .
H30A H 0.3185 0.2984 0.4709 0.107 Uiso 1 1 calc R . .
H30B H 0.2373 0.3867 0.5206 0.107 Uiso 1 1 calc R . .
H30C H 0.2693 0.2636 0.5573 0.107 Uiso 1 1 calc R . .
C31 C 0.5937(7) -0.2076(6) 0.6826(4) 0.0386(18) Uani 1 1 d . . .
F1 F 1.197(2) 0.4124(19) 0.8371(16) 0.082(7) Uani 0.50 1 d P A 1
F2 F 1.238(3) 0.289(3) 0.738(2) 0.082(12) Uani 0.50 1 d P A 1
F3 F 1.104(3) 0.399(3) 0.6933(19) 0.096(13) Uani 0.50 1 d P A 1
F1' F 1.254(3) 0.307(3) 0.778(3) 0.111(14) Uani 0.50 1 d P A 2
F2' F 1.120(3) 0.357(3) 0.6717(19) 0.098(12) Uani 0.50 1 d P A 2
F3' F 1.147(2) 0.4496(18) 0.8057(17) 0.085(8) Uani 0.50 1 d P A 2
S2 S 0.8995(4) 0.5279(4) 0.8723(3) 0.0486(10) Uani 0.50 1 d P B 1
S2' S 0.8038(5) 0.5812(4) 0.8646(3) 0.0608(12) Uani 0.50 1 d P B 2
O1 O 0.8998(8) 0.6486(6) 0.8989(4) 0.099(3) Uani 1 1 d . . .
C32 C 0.7977(9) 0.4959(9) 0.7552(6) 0.084(3) Uani 1 1 d . . .
H32A H 0.8294 0.5337 0.7097 0.126 Uiso 0.50 1 calc PR B 1
H32B H 0.7189 0.5260 0.7581 0.126 Uiso 0.50 1 calc PR B 1
H32C H 0.7904 0.4109 0.7355 0.126 Uiso 0.50 1 calc PR B 1
H32D H 0.7901 0.5471 0.7063 0.126 Uiso 0.50 1 calc PR B 2
H32E H 0.7285 0.4408 0.7400 0.126 Uiso 0.50 1 calc PR B 2
H32F H 0.8710 0.4521 0.7583 0.126 Uiso 0.50 1 calc PR B 2
C33 C 0.8174(9) 0.4515(8) 0.9303(6) 0.071(3) Uani 1 1 d . . .
H33A H 0.8581 0.4579 0.9972 0.107 Uiso 0.50 1 calc PR B 1
H33B H 0.8093 0.3688 0.9025 0.107 Uiso 0.50 1 calc PR B 1
H33C H 0.7379 0.4842 0.9245 0.107 Uiso 0.50 1 calc PR B 1
H33D H 0.8226 0.4782 0.9974 0.107 Uiso 0.50 1 calc PR B 2
H33E H 0.8895 0.4098 0.9232 0.107 Uiso 0.50 1 calc PR B 2
H33F H 0.7471 0.3986 0.9049 0.107 Uiso 0.50 1 calc PR B 2
S3 S 0.5413(5) 0.2502(5) 0.0271(4) 0.0645(13) Uiso 0.55 1 d PD C 1
O2 O 0.5693(11) 0.2887(11) -0.0568(8) 0.078(4) Uiso 0.55 1 d PD C 1
C34 C 0.6517(15) 0.3153(15) 0.1199(12) 0.078(5) Uiso 0.55 1 d PD C 1
H34A H 0.7283 0.2804 0.1160 0.117 Uiso 0.55 1 calc PR C 1
H34B H 0.6324 0.3029 0.1795 0.117 Uiso 0.55 1 calc PR C 1
H34C H 0.6572 0.3996 0.1169 0.117 Uiso 0.55 1 calc PR C 1
C35 C 0.4191(16) 0.3283(17) 0.0568(14) 0.088(6) Uiso 0.55 1 d PD C 1
H35A H 0.3454 0.3016 0.0100 0.132 Uiso 0.55 1 calc PR C 1
H35B H 0.4332 0.4124 0.0574 0.132 Uiso 0.55 1 calc PR C 1
H35C H 0.4112 0.3140 0.1193 0.132 Uiso 0.55 1 calc PR C 1
S3' S 0.4792(6) 0.3406(5) 0.0113(4) 0.0719(15) Uiso 0.45 1 d PD D 2
O2' O 0.5344(14) 0.3622(13) -0.0664(10) 0.085(5) Uiso 0.45 1 d PD D 2
C34' C 0.545(2) 0.2143(17) 0.0478(18) 0.083(9) Uiso 0.45 1 d PD D 2
H34D H 0.5147 0.1469 -0.0002 0.124 Uiso 0.45 1 calc PR D 2
H34E H 0.5259 0.2020 0.1075 0.124 Uiso 0.45 1 calc PR D 2
H34F H 0.6320 0.2228 0.0569 0.124 Uiso 0.45 1 calc PR D 2
C35' C 0.561(2) 0.4293(16) 0.1151(14) 0.105(9) Uiso 0.45 1 d PD D 2
H35D H 0.5376 0.5109 0.1135 0.157 Uiso 0.45 1 calc PR D 2
H35E H 0.6465 0.4242 0.1181 0.157 Uiso 0.45 1 calc PR D 2
H35F H 0.5428 0.4016 0.1707 0.157 Uiso 0.45 1 calc PR D 2

loop_
_atom_site_aniso_label
_atom_site_aniso_U_11
_atom_site_aniso_U_22
_atom_site_aniso_U_33
_atom_site_aniso_U_23
_atom_site_aniso_U_13
_atom_site_aniso_U_12
Ru 0.0311(3) 0.0317(3) 0.0117(2) 0.00078(18) 0.0055(2) 0.0044(2)
S1 0.0761(18) 0.0706(16) 0.0601(15) 0.0186(12) 0.0019(13) -0.0187(13)
N1 0.033(3) 0.037(3) 0.023(3) 0.001(2) 0.006(2) 0.003(3)
N2 0.034(3) 0.035(3) 0.018(3) 0.005(2) 0.010(2) 0.001(2)
N3 0.040(4) 0.032(3) 0.025(3) 0.002(2) 0.012(3) 0.007(3)
N4 0.032(3) 0.041(3) 0.011(2) 0.003(2) -0.001(2) 0.001(3)
N5 0.034(3) 0.033(3) 0.019(3) -0.002(2) 0.005(2) 0.001(3)
N6 0.032(3) 0.035(3) 0.020(3) 0.002(2) 0.009(2) 0.000(2)
N7 0.041(4) 0.045(4) 0.026(3) 0.004(3) 0.008(3) 0.002(3)
C1 0.044(5) 0.037(4) 0.027(4) 0.003(3) 0.008(3) -0.005(3)
C2 0.048(5) 0.046(4) 0.026(4) 0.007(3) 0.012(3) 0.000(4)
C3 0.052(5) 0.046(4) 0.017(3) -0.001(3) 0.011(3) -0.002(4)
C4 0.044(4) 0.042(4) 0.017(3) 0.000(3) 0.007(3) -0.006(3)
C5 0.035(4) 0.031(3) 0.016(3) 0.001(3) 0.007(3) 0.003(3)
C6 0.039(4) 0.032(4) 0.020(3) 0.000(3) 0.005(3) 0.007(3)
C7 0.041(4) 0.037(4) 0.017(3) 0.000(3) 0.004(3) 0.000(3)
C8 0.045(4) 0.029(4) 0.029(4) 0.004(3) 0.015(3) 0.006(3)
C9 0.041(5) 0.037(4) 0.031(4) 0.001(3) 0.008(3) 0.000(3)
C10 0.036(4) 0.039(4) 0.012(3) 0.000(3) 0.002(3) 0.001(3)
C11 0.042(4) 0.034(4) 0.025(3) 0.009(3) 0.002(3) 0.004(3)
C12 0.027(4) 0.032(4) 0.034(4) 0.001(3) 0.005(3) 0.006(3)
C13 0.040(4) 0.032(4) 0.024(3) 0.003(3) 0.006(3) 0.006(3)
C14 0.035(4) 0.033(4) 0.019(3) 0.000(3) 0.008(3) 0.005(3)
C15 0.028(4) 0.032(4) 0.024(3) -0.001(3) 0.008(3) 0.003(3)
C16 0.037(4) 0.044(4) 0.017(3) 0.002(3) 0.010(3) 0.009(3)
C17 0.039(4) 0.038(4) 0.020(3) 0.004(3) 0.010(3) 0.007(3)
C18 0.042(4) 0.042(4) 0.015(3) 0.009(3) 0.006(3) 0.009(3)
C19 0.039(4) 0.035(4) 0.023(3) 0.003(3) 0.009(3) 0.012(3)
C20 0.033(4) 0.038(4) 0.020(3) -0.001(3) 0.009(3) -0.001(3)
C21 0.040(4) 0.043(4) 0.023(3) 0.002(3) 0.008(3) 0.008(3)
C22 0.034(4) 0.036(4) 0.037(4) 0.001(3) 0.013(3) 0.005(3)
C23 0.036(4) 0.045(4) 0.033(4) -0.005(3) 0.020(3) 0.001(3)
C24 0.031(4) 0.044(4) 0.023(3) -0.003(3) 0.012(3) -0.003(3)
C25 0.057(5) 0.047(4) 0.036(4) 0.009(3) 0.014(4) 0.019(4)
C26 0.073(6) 0.067(6) 0.043(5) 0.007(4) 0.022(4) 0.034(5)
C27 0.042(4) 0.044(4) 0.020(3) 0.006(3) 0.007(3) 0.006(3)
C28 0.055(6) 0.087(6) 0.032(4) 0.002(4) 0.012(4) -0.006(5)
C29 0.036(4) 0.039(4) 0.043(4) -0.002(3) 0.007(4) 0.001(3)
C30 0.077(7) 0.060(6) 0.070(6) -0.007(5) 0.011(5) 0.022(5)
C31 0.055(5) 0.039(4) 0.018(3) -0.005(3) 0.007(3) -0.005(4)
F1 0.092(17) 0.091(18) 0.061(10) -0.020(10) 0.032(11) -0.060(13)
F2 0.07(2) 0.062(10) 0.14(2) 0.005(15) 0.08(2) -0.003(11)
F3 0.056(10) 0.087(17) 0.15(3) 0.09(2) -0.013(17) -0.023(11)
F1' 0.038(9) 0.14(3) 0.19(3) 0.11(3) 0.03(2) 0.021(17)
F2' 0.12(3) 0.13(3) 0.038(7) 0.024(12) 0.006(10) -0.07(2)
F3' 0.102(18) 0.039(8) 0.13(3) -0.016(10) 0.072(16) -0.023(9)
S2 0.046(3) 0.054(2) 0.043(2) -0.0093(19) 0.0137(19) -0.005(2)
S2' 0.085(4) 0.058(3) 0.036(2) 0.001(2) 0.009(2) 0.008(3)
O1 0.173(8) 0.070(4) 0.035(3) 0.006(3) -0.010(4) -0.059(5)
C32 0.092(8) 0.114(9) 0.035(5) -0.023(5) 0.012(5) -0.031(7)
C33 0.085(7) 0.066(6) 0.063(6) 0.003(5) 0.020(5) -0.014(5)

loop_
_atom_type_symbol
_atom_type_description
_atom_type_scat_dispersion_real
_atom_type_scat_dispersion_imag
_atom_type_scat_source
C C 0.0033 0.0016 'International Tables Vol C Tables 4.2.6.8 and 6.1.1.4'
H H 0.0000 0.0000 'International Tables Vol C Tables 4.2.6.8 and 6.1.1.4'
N N 0.0061 0.0033 'International Tables Vol C Tables 4.2.6.8 and 6.1.1.4'
F F 0.0171 0.0103 'International Tables Vol C Tables 4.2.6.8 and 6.1.1.4'
S S 0.1246 0.1234 'International Tables Vol C Tables 4.2.6.8 and 6.1.1.4'
Ru Ru -1.2594 0.8363 'International Tables Vol C Tables 4.2.6.8 and 6.1.1.4'
O O 0.0106 0.0060 'International Tables Vol C Tables 4.2.6.8 and 6.1.1.4'

loop_
_geom_angle_atom_site_label_1
_geom_angle_atom_site_label_2
_geom_angle_atom_site_label_3
_geom_angle
_geom_angle_site_symmetry_1
_geom_angle_site_symmetry_3
_geom_angle_publ_flag
N5 Ru N2 94.8(2) . . ?
N5 Ru N7 95.4(2) . . ?
N2 Ru N7 169.8(2) . . ?
N5 Ru N6 79.7(2) . . ?
N2 Ru N6 89.8(2) . . ?
N7 Ru N6 91.6(2) . . ?
N5 Ru N4 79.2(2) . . ?
N2 Ru N4 93.0(2) . . ?
N7 Ru N4 89.3(2) . . ?
N6 Ru N4 158.85(19) . . ?
N5 Ru N1 172.6(2) . . ?
N2 Ru N1 78.0(2) . . ?
N7 Ru N1 91.7(2) . . ?
N6 Ru N1 98.0(2) . . ?
N4 Ru N1 103.04(19) . . ?
C5 N1 C1 118.2(5) . . ?
C5 N1 Ru 114.7(4) . . ?
C1 N1 Ru 127.0(4) . . ?
N3 N2 C6 110.3(5) . . ?
N3 N2 Ru 134.1(4) . . ?
C6 N2 Ru 115.6(4) . . ?
N2 N3 C8 105.0(5) . . ?
C10 N4 C14 116.9(5) . . ?
C10 N4 Ru 129.2(4) . . ?
C14 N4 Ru 113.9(4) . . ?
C15 N5 C19 121.0(5) . . ?
C15 N5 Ru 119.6(4) . . ?
C19 N5 Ru 119.4(4) . . ?
C24 N6 C20 115.6(6) . . ?
C24 N6 Ru 130.6(4) . . ?
C20 N6 Ru 113.7(4) . . ?
C31 N7 Ru 171.7(6) . . ?
N1 C1 C2 123.2(7) . . ?
C1 C2 C3 119.0(7) . . ?
C4 C3 C2 119.0(6) . . ?
C3 C4 C5 119.4(6) . . ?
N1 C5 C4 121.1(6) . . ?
N1 C5 C6 114.0(5) . . ?
C4 C5 C6 124.8(6) . . ?
N2 C6 C7 108.8(6) . . ?
N2 C6 C5 117.2(6) . . ?
C7 C6 C5 134.1(6) . . ?
C8 C7 C6 103.4(6) . . ?
N3 C8 C7 112.6(6) . . ?
N3 C8 C9 120.4(6) . . ?
C7 C8 C9 127.0(6) . . ?
F3 C9 F1' 122(2) . . ?
F3 C9 F2' 27(2) . . ?
F1' C9 F2' 105(2) . . ?
F3 C9 F1 110.0(17) . . ?
F1' C9 F1 76.2(18) . . ?
F2' C9 F1 129.9(17) . . ?
F3 C9 F2 104(2) . . ?
F1' C9 F2 26(2) . . ?
F2' C9 F2 82(2) . . ?
F1 C9 F2 100.7(18) . . ?
F3 C9 F3' 77.9(17) . . ?
F1' C9 F3' 106(2) . . ?
F2' C9 F3' 102.7(16) . . ?
F1 C9 F3' 35.5(10) . . ?
F2 C9 F3' 124.3(19) . . ?
F3 C9 C8 115.5(17) . . ?
F1' C9 C8 115.0(19) . . ?
F2' C9 C8 112.8(18) . . ?
F1 C9 C8 111.2(11) . . ?
F2 C9 C8 114.0(17) . . ?
F3' C9 C8 114.4(12) . . ?
N4 C10 C11 123.1(6) . . ?
C10 C11 C12 120.9(6) . . ?
C11 C12 C13 115.8(6) . . ?
C11 C12 C25 121.6(6) . . ?
C13 C12 C25 122.4(6) . . ?
C14 C13 C12 121.1(6) . . ?
N4 C14 C13 122.1(6) . . ?
N4 C14 C15 114.3(5) . . ?
C13 C14 C15 123.6(5) . . ?
N5 C15 C16 120.8(6) . . ?
N5 C15 C14 112.8(5) . . ?
C16 C15 C14 126.4(6) . . ?
C15 C16 C17 119.3(6) . . ?
C18 C17 C16 118.6(6) . . ?
C18 C17 C27 120.7(6) . . ?
C16 C17 C27 120.7(6) . . ?
C17 C18 C19 120.1(6) . . ?
N5 C19 C18 120.1(6) . . ?
N5 C19 C20 112.9(5) . . ?
C18 C19 C20 127.0(6) . . ?
C21 C20 N6 122.3(6) . . ?
C21 C20 C19 123.6(6) . . ?
N6 C20 C19 114.2(6) . . ?
C20 C21 C22 120.9(6) . . ?
C23 C22 C21 116.3(6) . . ?
C23 C22 C29 123.1(6) . . ?
C21 C22 C29 120.6(6) . . ?
C24 C23 C22 120.5(6) . . ?
N6 C24 C23 124.4(6) . . ?
C12 C25 C26 117.7(6) . . ?
C17 C27 C28 113.3(6) . . ?
C30 C29 C22 111.6(6) . . ?
N7 C31 S1 176.1(7) . . ?
O1 S2 C33 112.5(5) . . ?
O1 S2 C32 106.7(5) . . ?
C33 S2 C32 96.4(5) . . ?
O1 S2' C32 115.8(6) . . ?
O1 S2' C33 107.9(5) . . ?
C32 S2' C33 93.9(5) . . ?
S2' O1 S2 55.2(3) . . ?
S2' C32 S2 40.7(3) . . ?
S2 C33 S2' 40.5(3) . . ?
O2 S3 C34 104.8(8) . . ?
O2 S3 C35 110.0(9) . . ?
C34 S3 C35 97.8(9) . . ?
O2' S3' C34' 103.9(11) . . ?
O2' S3' C35' 107.0(10) . . ?
C34' S3' C35' 92.0(10) . . ?

loop_
_geom_bond_atom_site_label_1
_geom_bond_atom_site_label_2
_geom_bond_distance
_geom_bond_site_symmetry_2
_geom_bond_publ_flag
Ru N5 1.953(5) . ?
Ru N2 2.025(5) . ?
Ru N7 2.043(6) . ?
Ru N6 2.057(5) . ?
Ru N4 2.066(5) . ?
Ru N1 2.116(5) . ?
S1 C31 1.623(8) . ?
N1 C5 1.348(8) . ?
N1 C1 1.350(8) . ?
N2 N3 1.349(7) . ?
N2 C6 1.363(7) . ?
N3 C8 1.362(8) . ?
N4 C10 1.353(8) . ?
N4 C14 1.370(7) . ?
N5 C15 1.347(8) . ?
N5 C19 1.353(8) . ?
N6 C24 1.354(8) . ?
N6 C20 1.389(8) . ?
N7 C31 1.146(9) . ?
C1 C2 1.358(9) . ?
C2 C3 1.381(9) . ?
C3 C4 1.377(9) . ?
C4 C5 1.394(8) . ?
C5 C6 1.436(9) . ?
C6 C7 1.392(9) . ?
C7 C8 1.377(8) . ?
C8 C9 1.470(10) . ?
C9 F3 1.27(3) . ?
C9 F1' 1.30(4) . ?
C9 F2' 1.31(3) . ?
C9 F1 1.32(2) . ?
C9 F2 1.32(3) . ?
C9 F3' 1.33(2) . ?
C10 C11 1.374(9) . ?
C11 C12 1.396(9) . ?
C12 C13 1.404(9) . ?
C12 C25 1.496(9) . ?
C13 C14 1.377(9) . ?
C14 C15 1.479(8) . ?
C15 C16 1.383(8) . ?
C16 C17 1.406(9) . ?
C17 C18 1.380(9) . ?
C17 C27 1.501(8) . ?
C18 C19 1.394(8) . ?
C19 C20 1.476(8) . ?
C20 C21 1.379(9) . ?
C21 C22 1.403(9) . ?
C22 C23 1.392(9) . ?
C22 C29 1.495(9) . ?
C23 C24 1.369(9) . ?
C25 C26 1.498(10) . ?
C27 C28 1.502(10) . ?
C29 C30 1.480(11) . ?
S2 O1 1.392(7) . ?
S2 C33 1.720(10) . ?
S2 C32 1.837(9) . ?
S2' O1 1.308(8) . ?
S2' C32 1.753(9) . ?
S2' C33 1.874(10) . ?
S3 O2 1.466(11) . ?
S3 C34 1.720(16) . ?
S3 C35 1.779(17) . ?
S3' O2' 1.475(13) . ?
S3' C34' 1.736(18) . ?
S3' C35' 1.780(19) . ?
